data_7105867
loop_
_publ_author_name
'Stephen Loeb'
'Darren Mercer'
'Nicholas Vukotic'

_publ_section_title
;
 Linking [2]rotaxane wheels to create a new type of metal organic rotaxane
 framework
;
_journal_name_full Chem.Commun.
_journal_page_first 896
_journal_paper_doi 10.1039/c0cc04139d
_journal_volume 47
_journal_year 2011
_chemical_formula_sum 'C104 H134 B2 Cd2 Cl4 F8 N14 O36'
_chemical_formula_weight 2696.47
_chemical_name_systematic
;
?
;
_space_group_IT_number 14
_symmetry_cell_setting monoclinic
_symmetry_space_group_name_Hall '-P 2ybc'
_symmetry_space_group_name_H-M 'P 1 21/c 1'
_atom_sites_solution_hydrogens geom
_atom_sites_solution_primary direct
_atom_sites_solution_secondary difmap
_audit_creation_method SHELXL-97
_cell_angle_alpha 90.00
_cell_angle_beta 102.151(2)
_cell_angle_gamma 90.00
_cell_formula_units_Z 2
_cell_length_a 17.006(2)
_cell_length_b 18.712(2)
_cell_length_c 19.944(3)
_cell_measurement_temperature 173(2)
_cell_volume 6204.3(14)
_computing_cell_refinement 'Bruker SAINT'
_computing_data_collection 'Bruker SMART'
_computing_data_reduction 'Bruker SHELXTL XPREP'
_computing_molecular_graphics 'Bruker SHELXTL XP'
_computing_publication_material 'Bruker SHELXTL XCIF'
_computing_structure_refinement 'SHELXL-97 (Sheldrick, 1997)'
_computing_structure_solution 'SHELXS-97 (Sheldrick, 1997)'
_diffrn_ambient_temperature 173(2)
_diffrn_measured_fraction_theta_full 0.999
_diffrn_measured_fraction_theta_max 0.999
_diffrn_radiation_monochromator graphite
_diffrn_radiation_source 'fine-focus sealed tube'
_diffrn_radiation_type MoK\a
_diffrn_radiation_wavelength 0.71073
_diffrn_reflns_av_R_equivalents 0.0456
_diffrn_reflns_av_sigmaI/netI 0.0315
_diffrn_reflns_limit_h_max 17
_diffrn_reflns_limit_h_min -17
_diffrn_reflns_limit_k_max 18
_diffrn_reflns_limit_k_min -18
_diffrn_reflns_limit_l_max 19
_diffrn_reflns_limit_l_min -19
_diffrn_reflns_number 38654
_diffrn_reflns_theta_full 20.82
_diffrn_reflns_theta_max 20.82
_diffrn_reflns_theta_min 2.08
_exptl_absorpt_coefficient_mu 0.523
_exptl_absorpt_correction_T_max 0.5633
_exptl_absorpt_correction_T_min 0.5013
_exptl_absorpt_correction_type empirical
_exptl_absorpt_process_details sadabs
_exptl_crystal_colour yellow
_exptl_crystal_density_diffrn 1.443
_exptl_crystal_density_meas ?
_exptl_crystal_density_method .
_exptl_crystal_description prism
_exptl_crystal_F_000 2780
_exptl_crystal_size_max 0.34
_exptl_crystal_size_mid 0.23
_exptl_crystal_size_min 0.22
_platon_squeeze_details
;
The unit cell contains 16 molecules of nitromethane which have been
treated as a diffuse contribution to the overall scattering without
specific atom positions by SQUEEZE/PLATON.

Refinement of F^2^ against ALL reflections. The weighted R-factor wR and
goodness of fit S are based on F^2^, conventional R-factors R are based
on F, with F set to zero for negative F^2^. The threshold expression of
F^2^ > 2sigma(F^2^) is used only for calculating R-factors(gt) etc. and is
not relevant to the choice of reflections for refinement. R-factors based
on F^2^ are statistically about twice as large as those based on F, and R-
factors based on ALL data will be even larger.

The non-coordinating chloride anion is disordered over three positions
which were modelled as 45%, 45% and 10% occupancy and restrained with SIMU
to have comparable thermal parameters. There was also evidence of disorder
at the (H2O)2Cd(mu-Cl)2Cd(H2O)2 core, but this could not be modelled
satisfactorily. As a result, the final structure displays elongated
thermal parameters for these atoms.
;
_refine_diff_density_max 1.912
_refine_diff_density_min -0.854
_refine_diff_density_rms 0.151
_refine_ls_extinction_method none
_refine_ls_goodness_of_fit_ref 1.537
_refine_ls_hydrogen_treatment constr
_refine_ls_matrix_type full
_refine_ls_number_parameters 640
_refine_ls_number_reflns 6488
_refine_ls_number_restraints 6
_refine_ls_restrained_S_all 1.544
_refine_ls_R_factor_all 0.1342
_refine_ls_R_factor_gt 0.1195
_refine_ls_shift/su_max 0.000
_refine_ls_shift/su_mean 0.000
_refine_ls_structure_factor_coef Fsqd
_refine_ls_weighting_details 'calc w=1/[\s^2^(Fo^2^)+(0.2000P)^2^+0.0000P] where P=(Fo^2^+2Fc^2^)/3'
_refine_ls_weighting_scheme calc
_refine_ls_wR_factor_gt 0.3443
_refine_ls_wR_factor_ref 0.3638
_reflns_number_gt 4890
_reflns_number_total 6488
_reflns_threshold_expression >2sigma(I)
_cod_data_source_file C0CC04139D.TXT
_cod_data_source_block dm72
_cod_original_cell_volume 6204.2(14)
_cod_original_sg_symbol_H-M P21/c
_cod_database_code 7105867

loop_
_symmetry_equiv_pos_as_xyz
'x, y, z'
'-x, y+1/2, -z+1/2'
'-x, -y, -z'
'x, -y-1/2, z-1/2'

loop_
_atom_site_label
_atom_site_type_symbol
_atom_site_fract_x
_atom_site_fract_y
_atom_site_fract_z
_atom_site_U_iso_or_equiv
_atom_site_adp_type
_atom_site_occupancy
_atom_site_symmetry_multiplicity
_atom_site_calc_flag
_atom_site_refinement_flags
_atom_site_disorder_assembly
_atom_site_disorder_group
Cd1 Cd 0.01314(6) 0.06495(6) 0.07245(7) 0.1493(8) Uani 1 1 d . . .
Cl1 Cl 0.06881(14) -0.06648(15) 0.05348(19) 0.1159(13) Uani 1 1 d . . .
O1W O -0.0351(10) 0.1831(7) 0.0924(9) 0.253(8) Uani 1 1 d . . .
H1WA H -0.0755 0.1993 0.0528 0.379 Uiso 1 1 d R . .
H1WB H -0.0589 0.1814 0.1330 0.379 Uiso 1 1 d R . .
O2W O 0.0951(6) 0.0585(8) 0.1835(6) 0.200(6) Uani 1 1 d . . .
H2WA H 0.1510 0.0523 0.1792 0.300 Uiso 1 1 d R . .
H2WB H 0.0785 0.0172 0.2074 0.300 Uiso 1 1 d R . .
O3 O -0.3574(3) 0.0559(3) 0.1519(3) 0.0690(16) Uani 1 1 d . . .
O4 O -0.6023(3) 0.1267(3) 0.0552(3) 0.0651(15) Uani 1 1 d . . .
O5 O -0.6244(3) 0.0030(3) 0.3204(2) 0.0627(15) Uani 1 1 d . . .
O6 O -0.6924(4) 0.0552(3) 0.4324(3) 0.0766(17) Uani 1 1 d . . .
O7 O -0.6445(5) 0.1144(4) 0.5605(4) 0.118(3) Uani 1 1 d . . .
O8 O -0.5198(3) 0.0530(3) 0.6704(3) 0.0536(13) Uani 1 1 d . . .
N2 N -0.0956(5) 0.0195(5) 0.1088(6) 0.112(3) Uani 1 1 d . . .
N3 N -0.8807(6) 0.1207(6) 0.0355(6) 0.119(4) Uani 1 1 d . . .
C23 C -0.5055(5) -0.0038(4) 0.2793(4) 0.0494(19) Uani 1 1 d . . .
C24 C -0.4587(5) 0.0190(4) 0.2333(4) 0.053(2) Uani 1 1 d . . .
H24A H -0.4066 -0.0008 0.2365 0.064 Uiso 1 1 calc R . .
C25 C -0.4861(5) 0.0695(4) 0.1834(4) 0.056(2) Uani 1 1 d . . .
C26 C -0.5613(5) 0.0976(4) 0.1773(4) 0.059(2) Uani 1 1 d . . .
C27 C -0.6088(5) 0.0743(4) 0.2229(4) 0.053(2) Uani 1 1 d . . .
H27A H -0.6613 0.0936 0.2189 0.064 Uiso 1 1 calc R . .
C28 C -0.5819(5) 0.0254(4) 0.2722(4) 0.0509(19) Uani 1 1 d . . .
C29 C -0.4325(5) 0.0921(4) 0.1361(5) 0.065(2) Uani 1 1 d . . .
H29A H -0.4595 0.0816 0.0881 0.079 Uiso 1 1 calc R . .
H29B H -0.4233 0.1443 0.1402 0.079 Uiso 1 1 calc R . .
C30 C -0.3069(5) 0.0753(4) 0.1072(4) 0.065(2) Uani 1 1 d . . .
H30A H -0.2936 0.1268 0.1126 0.078 Uiso 1 1 calc R . .
H30B H -0.3350 0.0669 0.0591 0.078 Uiso 1 1 calc R . .
C31 C -0.2339(5) 0.0333(5) 0.1228(5) 0.072(2) Uani 1 1 d . . .
C32 C -0.1669(7) 0.0557(5) 0.0982(7) 0.105(4) Uani 1 1 d . . .
H32A H -0.1712 0.0988 0.0726 0.126 Uiso 1 1 calc R . .
C33 C -0.0922(6) -0.0395(7) 0.1455(7) 0.116(4) Uani 1 1 d . . .
H33A H -0.0425 -0.0645 0.1549 0.140 Uiso 1 1 calc R . .
C34 C -0.1534(7) -0.0676(5) 0.1711(7) 0.107(4) Uani 1 1 d . . .
H34A H -0.1478 -0.1116 0.1954 0.128 Uiso 1 1 calc R . .
C35 C -0.2249(6) -0.0287(5) 0.1598(5) 0.079(3) Uani 1 1 d . . .
H35A H -0.2685 -0.0458 0.1783 0.095 Uiso 1 1 calc R . .
C36 C -0.5948(5) 0.1529(4) 0.1238(4) 0.064(2) Uani 1 1 d . . .
H36A H -0.6483 0.1683 0.1304 0.077 Uiso 1 1 calc R . .
H36B H -0.5591 0.1952 0.1302 0.077 Uiso 1 1 calc R . .
C37 C -0.6682(5) 0.0791(4) 0.0383(4) 0.064(2) Uani 1 1 d . . .
H37A H -0.6676 0.0470 0.0779 0.077 Uiso 1 1 calc R . .
H37B H -0.6608 0.0491 -0.0008 0.077 Uiso 1 1 calc R . .
C38 C -0.7472(5) 0.1135(5) 0.0203(5) 0.068(2) Uani 1 1 d . . .
C39 C -0.8093(7) 0.0917(6) 0.0481(6) 0.097(3) Uani 1 1 d . . .
H39A H -0.8001 0.0526 0.0791 0.116 Uiso 1 1 calc R . .
C40 C -0.8958(7) 0.1752(6) -0.0086(8) 0.129(5) Uani 1 1 d . . .
H40A H -0.9479 0.1961 -0.0184 0.155 Uiso 1 1 calc R . .
C41 C -0.8362(6) 0.2020(6) -0.0404(7) 0.111(4) Uani 1 1 d . . .
H41A H -0.8467 0.2417 -0.0706 0.133 Uiso 1 1 calc R . .
C42 C -0.7606(6) 0.1689(5) -0.0266(5) 0.084(3) Uani 1 1 d . . .
H42A H -0.7195 0.1842 -0.0491 0.101 Uiso 1 1 calc R . .
C43 C -0.7057(5) 0.0328(6) 0.3139(5) 0.081(3) Uani 1 1 d . . .
H43A H -0.7046 0.0852 0.3074 0.097 Uiso 1 1 calc R . .
H43B H -0.7426 0.0117 0.2738 0.097 Uiso 1 1 calc R . .
C44 C -0.7340(6) 0.0162(5) 0.3769(5) 0.083(3) Uani 1 1 d . . .
H44A H -0.7921 0.0271 0.3698 0.099 Uiso 1 1 calc R . .
H44B H -0.7267 -0.0355 0.3869 0.099 Uiso 1 1 calc R . .
C45 C -0.7328(6) 0.1143(5) 0.4529(5) 0.078(3) Uani 1 1 d . . .
H45A H -0.7857 0.0987 0.4609 0.094 Uiso 1 1 calc R . .
H45B H -0.7424 0.1503 0.4157 0.094 Uiso 1 1 calc R . .
C46 C -0.6860(10) 0.1467(10) 0.5158(7) 0.179(9) Uani 1 1 d . . .
H46A H -0.6511 0.1832 0.5009 0.215 Uiso 1 1 calc R . .
H46B H -0.7250 0.1731 0.5370 0.215 Uiso 1 1 calc R . .
C47 C -0.6047(6) 0.1484(5) 0.6202(4) 0.072(2) Uani 1 1 d . . .
H47A H -0.6388 0.1871 0.6326 0.086 Uiso 1 1 calc R . .
H47B H -0.5539 0.1698 0.6131 0.086 Uiso 1 1 calc R . .
C48 C -0.5877(5) 0.0948(5) 0.6758(4) 0.066(2) Uani 1 1 d . . .
H48A H -0.5775 0.1193 0.7208 0.079 Uiso 1 1 calc R . .
H48B H -0.6351 0.0633 0.6731 0.079 Uiso 1 1 calc R . .
O1 O -0.4304(5) 0.3064(4) 0.0624(3) 0.0889(19) Uani 1 1 d . . .
O2 O -0.3011(4) 0.2717(3) 0.0850(3) 0.0798(18) Uani 1 1 d . . .
N1 N -0.4569(4) 0.0750(3) 0.4580(3) 0.0516(16) Uani 1 1 d . . .
C1 C -0.3261(6) 0.1940(5) -0.0347(5) 0.077(3) Uani 1 1 d . . .
H1A H -0.2738 0.2126 -0.0174 0.092 Uiso 1 1 calc R . .
C2 C -0.3394(7) 0.1416(5) -0.0893(5) 0.082(3) Uani 1 1 d . . .
C3 C -0.2724(6) 0.1172(6) -0.1233(5) 0.094(3) Uani 1 1 d . . .
H3A H -0.2929 0.0805 -0.1576 0.141 Uiso 1 1 calc R . .
H3B H -0.2284 0.0973 -0.0886 0.141 Uiso 1 1 calc R . .
H3C H -0.2526 0.1580 -0.1457 0.141 Uiso 1 1 calc R . .
C4 C -0.4150(7) 0.1166(5) -0.1091(5) 0.073(2) Uani 1 1 d . . .
H4A H -0.4252 0.0816 -0.1444 0.087 Uiso 1 1 calc R . .
C5 C -0.4783(6) 0.1390(5) -0.0814(5) 0.074(3) Uani 1 1 d . . .
C6 C -0.5615(7) 0.1102(6) -0.1038(6) 0.103(3) Uani 1 1 d . . .
H6A H -0.5973 0.1342 -0.0783 0.155 Uiso 1 1 calc R . .
H6B H -0.5613 0.0587 -0.0948 0.155 Uiso 1 1 calc R . .
H6C H -0.5805 0.1189 -0.1530 0.155 Uiso 1 1 calc R . .
C7 C -0.4643(7) 0.1922(5) -0.0314(5) 0.078(3) Uani 1 1 d . . .
H7A H -0.5073 0.2112 -0.0134 0.094 Uiso 1 1 calc R . .
C8 C -0.3889(6) 0.2161(5) -0.0090(4) 0.067(2) Uani 1 1 d . . .
C9 C -0.3759(8) 0.2717(5) 0.0503(5) 0.079(3) Uani 1 1 d . . .
C10 C -0.2899(6) 0.3154(5) 0.1499(5) 0.081(3) Uani 1 1 d . . .
H10A H -0.2325 0.3284 0.1654 0.097 Uiso 1 1 calc R . .
H10B H -0.3216 0.3601 0.1411 0.097 Uiso 1 1 calc R . .
C11 C -0.3172(6) 0.2729(4) 0.2045(4) 0.067(2) Uani 1 1 d . . .
C12 C -0.3882(6) 0.2910(4) 0.2240(4) 0.067(2) Uani 1 1 d . . .
H12A H -0.4178 0.3314 0.2036 0.080 Uiso 1 1 calc R . .
C13 C -0.4171(5) 0.2518(4) 0.2724(4) 0.065(2) Uani 1 1 d . . .
H13A H -0.4664 0.2646 0.2843 0.078 Uiso 1 1 calc R . .
C14 C -0.3736(5) 0.1936(4) 0.3035(4) 0.056(2) Uani 1 1 d . . .
C15 C -0.3031(5) 0.1757(5) 0.2849(4) 0.069(2) Uani 1 1 d . . .
H15A H -0.2723 0.1366 0.3065 0.083 Uiso 1 1 calc R . .
C16 C -0.2758(6) 0.2154(5) 0.2336(4) 0.072(2) Uani 1 1 d . . .
H16A H -0.2280 0.2013 0.2196 0.087 Uiso 1 1 calc R . .
C17 C -0.4035(5) 0.1520(4) 0.3566(3) 0.0500(19) Uani 1 1 d . . .
C18 C -0.4823(5) 0.1564(4) 0.3646(4) 0.0527(19) Uani 1 1 d . . .
H18A H -0.5195 0.1863 0.3352 0.063 Uiso 1 1 calc R . .
C19 C -0.5069(5) 0.1176(4) 0.4150(4) 0.058(2) Uani 1 1 d . . .
H19A H -0.5613 0.1211 0.4194 0.070 Uiso 1 1 calc R . .
C20 C -0.3801(6) 0.0682(4) 0.4501(4) 0.065(2) Uani 1 1 d . . .
H20A H -0.3451 0.0362 0.4791 0.078 Uiso 1 1 calc R . .
C21 C -0.3518(5) 0.1059(4) 0.4021(4) 0.066(2) Uani 1 1 d . . .
H21A H -0.2971 0.1013 0.3990 0.080 Uiso 1 1 calc R . .
C22 C -0.4847(5) 0.0367(4) 0.5132(4) 0.057(2) Uani 1 1 d . . .
H22A H -0.5284 0.0639 0.5274 0.068 Uiso 1 1 calc R . .
H22B H -0.4399 0.0315 0.5535 0.068 Uiso 1 1 calc R . .
B1 B 0.3045(10) 0.2410(7) -0.2221(7) 0.097(4) Uani 1 1 d . . .
F1 F 0.3124(9) 0.2658(5) -0.1594(6) 0.247(7) Uani 1 1 d . . .
F2 F 0.2588(5) 0.2871(4) -0.2688(5) 0.156(3) Uani 1 1 d . . .
F3 F 0.2785(5) 0.1732(4) -0.2295(6) 0.179(4) Uani 1 1 d . . .
F4 F 0.3786(4) 0.2425(3) -0.2363(3) 0.116(2) Uani 1 1 d . . .
Cl2A Cl -0.2049(14) -0.0043(11) 0.3473(13) 0.322(12) Uani 0.45 1 d P . .
Cl2B Cl -0.1134(11) 0.4252(10) 0.2460(11) 0.289(9) Uani 0.45 1 d PU . .
Cl2C Cl -0.090(3) 0.296(3) 0.311(3) 0.222(12) Uani 0.10 1 d PU . .

loop_
_atom_site_aniso_label
_atom_site_aniso_U_11
_atom_site_aniso_U_22
_atom_site_aniso_U_33
_atom_site_aniso_U_23
_atom_site_aniso_U_13
_atom_site_aniso_U_12
Cd1 0.0828(9) 0.1428(11) 0.2479(16) 0.0948(9) 0.0927(9) 0.0198(6)
Cl1 0.0400(14) 0.113(2) 0.207(3) 0.108(2) 0.0540(16) 0.0263(12)
O1W 0.259(15) 0.223(14) 0.345(19) -0.026(13) 0.217(15) -0.094(12)
O2W 0.097(8) 0.326(18) 0.178(9) 0.060(10) 0.031(6) -0.029(8)
O3 0.067(4) 0.065(4) 0.084(4) 0.022(3) 0.036(3) 0.003(3)
O4 0.057(4) 0.067(4) 0.076(4) 0.006(3) 0.022(3) -0.006(3)
O5 0.059(4) 0.077(4) 0.060(3) -0.001(3) 0.031(3) 0.003(3)
O6 0.072(4) 0.079(4) 0.083(4) -0.019(3) 0.024(3) 0.022(3)
O7 0.149(7) 0.096(5) 0.089(5) -0.027(4) -0.019(5) 0.072(5)
O8 0.060(3) 0.048(3) 0.059(3) 0.002(3) 0.029(2) 0.009(3)
N2 0.070(6) 0.087(6) 0.197(10) 0.069(7) 0.068(6) 0.022(5)
N3 0.072(7) 0.126(8) 0.172(9) 0.069(7) 0.050(6) 0.018(6)
C23 0.061(5) 0.035(4) 0.059(5) -0.003(4) 0.027(4) -0.001(4)
C24 0.059(5) 0.042(4) 0.064(5) 0.003(4) 0.027(4) 0.005(4)
C25 0.065(6) 0.041(4) 0.068(5) -0.002(4) 0.031(4) 0.003(4)
C26 0.069(6) 0.037(4) 0.075(5) -0.005(4) 0.026(4) 0.010(4)
C27 0.049(5) 0.053(5) 0.062(5) -0.009(4) 0.022(4) -0.005(4)
C28 0.061(5) 0.047(5) 0.051(5) -0.011(4) 0.027(4) -0.001(4)
C29 0.052(5) 0.060(5) 0.093(6) 0.015(5) 0.035(4) 0.007(4)
C30 0.072(6) 0.059(5) 0.076(6) 0.012(4) 0.041(5) -0.001(4)
C31 0.055(6) 0.060(5) 0.110(7) 0.027(5) 0.042(5) 0.007(4)
C32 0.078(8) 0.077(7) 0.169(11) 0.064(7) 0.051(7) 0.021(6)
C33 0.065(7) 0.106(8) 0.199(13) 0.051(9) 0.074(8) 0.017(6)
C34 0.107(9) 0.073(7) 0.156(10) 0.045(7) 0.063(8) 0.015(6)
C35 0.070(6) 0.071(6) 0.113(7) 0.019(6) 0.058(5) 0.001(5)
C36 0.059(5) 0.053(5) 0.080(6) 0.005(5) 0.016(4) -0.004(4)
C37 0.074(7) 0.059(5) 0.067(5) -0.002(4) 0.029(4) 0.001(5)
C38 0.046(5) 0.075(6) 0.089(6) 0.022(5) 0.026(4) -0.006(4)
C39 0.068(7) 0.096(7) 0.136(9) 0.046(7) 0.042(6) 0.001(6)
C40 0.071(7) 0.095(8) 0.229(15) 0.067(10) 0.048(8) 0.015(6)
C41 0.069(7) 0.091(8) 0.177(11) 0.060(8) 0.036(7) -0.018(6)
C42 0.059(6) 0.078(6) 0.120(8) 0.020(6) 0.032(5) -0.002(5)
C43 0.048(6) 0.129(8) 0.072(6) 0.016(6) 0.028(4) 0.014(5)
C44 0.071(6) 0.083(7) 0.103(8) 0.004(6) 0.036(6) 0.012(5)
C45 0.077(6) 0.086(6) 0.080(6) 0.004(5) 0.036(5) 0.042(5)
C46 0.201(16) 0.229(18) 0.085(9) -0.088(11) -0.023(9) 0.135(14)
C47 0.088(7) 0.068(6) 0.063(5) -0.015(5) 0.024(5) 0.019(5)
C48 0.073(6) 0.062(5) 0.067(5) -0.001(4) 0.025(4) 0.006(5)
O1 0.110(6) 0.081(4) 0.080(4) 0.009(3) 0.032(4) 0.018(4)
O2 0.085(5) 0.069(4) 0.089(5) 0.013(3) 0.028(4) -0.020(3)
N1 0.058(5) 0.049(4) 0.054(4) -0.002(3) 0.026(3) 0.009(3)
C1 0.078(7) 0.075(6) 0.075(6) 0.029(5) 0.014(5) -0.001(5)
C2 0.106(9) 0.072(6) 0.068(6) 0.025(5) 0.017(6) 0.013(6)
C3 0.073(7) 0.121(9) 0.092(7) 0.013(6) 0.023(5) 0.022(6)
C4 0.088(8) 0.058(5) 0.072(6) 0.016(4) 0.020(6) 0.008(5)
C5 0.099(8) 0.065(6) 0.067(6) 0.004(5) 0.038(5) 0.011(5)
C6 0.105(9) 0.110(8) 0.105(8) -0.009(7) 0.043(7) -0.020(7)
C7 0.090(8) 0.072(6) 0.079(6) 0.021(5) 0.033(5) 0.009(5)
C8 0.082(7) 0.063(5) 0.064(5) 0.017(4) 0.038(5) 0.013(5)
C9 0.103(9) 0.054(6) 0.092(7) 0.020(5) 0.048(7) 0.007(6)
C10 0.095(7) 0.064(6) 0.087(7) 0.009(5) 0.025(5) -0.015(5)
C11 0.090(7) 0.049(5) 0.064(5) -0.008(4) 0.022(5) -0.022(5)
C12 0.089(7) 0.041(5) 0.071(5) 0.000(4) 0.017(5) -0.006(4)
C13 0.083(6) 0.057(5) 0.061(5) -0.002(4) 0.028(4) -0.006(5)
C14 0.069(6) 0.043(5) 0.058(5) -0.006(4) 0.015(4) -0.010(4)
C15 0.067(6) 0.062(5) 0.083(6) 0.006(5) 0.027(5) 0.005(4)
C16 0.076(6) 0.064(6) 0.086(6) 0.012(5) 0.039(5) -0.007(5)
C17 0.058(5) 0.043(4) 0.048(4) -0.008(4) 0.010(4) -0.005(4)
C18 0.058(5) 0.047(4) 0.057(5) 0.003(4) 0.022(4) 0.000(4)
C19 0.054(5) 0.055(5) 0.069(5) -0.011(4) 0.021(4) -0.003(4)
C20 0.077(7) 0.055(5) 0.068(6) 0.009(4) 0.024(5) 0.011(4)
C21 0.064(6) 0.058(5) 0.081(6) 0.002(5) 0.024(5) 0.018(4)
C22 0.071(5) 0.046(4) 0.060(5) -0.001(4) 0.027(4) 0.002(4)
B1 0.137(12) 0.073(9) 0.101(10) 0.013(7) 0.068(9) 0.020(8)
F1 0.45(2) 0.153(8) 0.214(10) 0.029(7) 0.235(12) 0.100(10)
F2 0.126(6) 0.119(6) 0.229(9) 0.037(6) 0.050(6) -0.008(5)
F3 0.141(7) 0.094(5) 0.288(11) 0.044(6) 0.016(7) -0.041(5)
F4 0.132(6) 0.102(4) 0.126(5) -0.011(4) 0.054(4) -0.024(4)
Cl2A 0.33(2) 0.29(2) 0.42(3) -0.075(19) 0.24(2) -0.067(17)
Cl2B 0.216(15) 0.311(19) 0.298(17) -0.052(15) -0.041(12) 0.057(13)
Cl2C 0.13(2) 0.23(2) 0.28(2) -0.15(2) -0.017(19) 0.104(18)

loop_
_atom_type_symbol
_atom_type_description
_atom_type_scat_dispersion_real
_atom_type_scat_dispersion_imag
_atom_type_scat_source
C C 0.0033 0.0016 'International Tables Vol C Tables 4.2.6.8 and 6.1.1.4'
H H 0.0000 0.0000 'International Tables Vol C Tables 4.2.6.8 and 6.1.1.4'
B B 0.0013 0.0007 'International Tables Vol C Tables 4.2.6.8 and 6.1.1.4'
N N 0.0061 0.0033 'International Tables Vol C Tables 4.2.6.8 and 6.1.1.4'
O O 0.0106 0.0060 'International Tables Vol C Tables 4.2.6.8 and 6.1.1.4'
F F 0.0171 0.0103 'International Tables Vol C Tables 4.2.6.8 and 6.1.1.4'
Cl Cl 0.1484 0.1585 'International Tables Vol C Tables 4.2.6.8 and 6.1.1.4'
Cd Cd -0.8075 1.2024 'International Tables Vol C Tables 4.2.6.8 and 6.1.1.4'

loop_
_geom_angle_atom_site_label_1
_geom_angle_atom_site_label_2
_geom_angle_atom_site_label_3
_geom_angle
_geom_angle_site_symmetry_1
_geom_angle_site_symmetry_3
_geom_angle_publ_flag
N2 Cd1 N3 175.3(3) . 1_655 ?
N2 Cd1 O2W 92.3(4) . . ?
N3 Cd1 O2W 88.6(4) 1_655 . ?
N2 Cd1 O1W 87.9(3) . . ?
N3 Cd1 O1W 87.4(4) 1_655 . ?
O2W Cd1 O1W 92.6(6) . . ?
N2 Cd1 Cl1 90.3(3) . 3 ?
N3 Cd1 Cl1 89.0(3) 1_655 3 ?
O2W Cd1 Cl1 175.6(3) . 3 ?
O1W Cd1 Cl1 91.0(5) . 3 ?
N2 Cd1 Cl1 92.1(2) . . ?
N3 Cd1 Cl1 92.6(3) 1_655 . ?
O2W Cd1 Cl1 85.9(4) . . ?
O1W Cd1 Cl1 178.6(5) . . ?
Cl1 Cd1 Cl1 90.41(8) 3 . ?
Cd1 Cl1 Cd1 89.59(8) 3 . ?
C30 O3 C29 112.1(6) . . ?
C37 O4 C36 110.4(6) . . ?
C28 O5 C43 116.3(6) . . ?
C44 O6 C45 116.5(7) . . ?
C46 O7 C47 121.1(9) . . ?
C23 O8 C48 117.0(6) 3_456 . ?
C33 N2 C32 115.7(8) . . ?
C33 N2 Cd1 123.0(6) . . ?
C32 N2 Cd1 121.1(6) . . ?
C39 N3 C40 119.2(9) . . ?
C39 N3 Cd1 120.2(7) . 1_455 ?
C40 N3 Cd1 119.6(7) . 1_455 ?
O8 C23 C28 119.1(6) 3_456 . ?
O8 C23 C24 123.6(7) 3_456 . ?
C28 C23 C24 117.4(7) . . ?
C25 C24 C23 121.9(7) . . ?
C26 C25 C24 119.8(7) . . ?
C26 C25 C29 121.0(7) . . ?
C24 C25 C29 119.2(7) . . ?
C25 C26 C27 118.6(7) . . ?
C25 C26 C36 122.3(7) . . ?
C27 C26 C36 119.1(7) . . ?
C28 C27 C26 121.8(7) . . ?
C27 C28 O5 124.3(7) . . ?
C27 C28 C23 120.6(7) . . ?
O5 C28 C23 115.0(7) . . ?
O3 C29 C25 111.2(7) . . ?
O3 C30 C31 109.5(7) . . ?
C35 C31 C32 116.0(8) . . ?
C35 C31 C30 124.8(7) . . ?
C32 C31 C30 119.2(8) . . ?
N2 C32 C31 124.0(8) . . ?
N2 C33 C34 125.9(10) . . ?
C33 C34 C35 116.6(9) . . ?
C31 C35 C34 121.7(8) . . ?
O4 C36 C26 112.7(6) . . ?
O4 C37 C38 114.9(7) . . ?
C39 C38 C42 118.0(9) . . ?
C39 C38 C37 121.4(8) . . ?
C42 C38 C37 120.6(7) . . ?
N3 C39 C38 124.7(10) . . ?
N3 C40 C41 121.0(10) . . ?
C40 C41 C42 118.4(10) . . ?
C38 C42 C41 118.6(8) . . ?
C44 C43 O5 108.4(7) . . ?
O6 C44 C43 111.5(8) . . ?
O6 C45 C46 111.2(8) . . ?
O7 C46 C45 124.4(14) . . ?
O7 C47 C48 108.3(8) . . ?
O8 C48 C47 110.6(7) . . ?
C9 O2 C10 112.7(8) . . ?
C19 N1 C20 118.7(7) . . ?
C19 N1 C22 120.7(7) . . ?
C20 N1 C22 120.7(7) . . ?
C8 C1 C2 119.0(9) . . ?
C4 C2 C1 116.4(9) . . ?
C4 C2 C3 121.8(10) . . ?
C1 C2 C3 121.8(10) . . ?
C2 C4 C5 123.8(10) . . ?
C4 C5 C7 118.3(10) . . ?
C4 C5 C6 122.9(9) . . ?
C7 C5 C6 118.7(9) . . ?
C8 C7 C5 119.0(9) . . ?
C7 C8 C1 123.4(9) . . ?
C7 C8 C9 116.7(9) . . ?
C1 C8 C9 119.9(10) . . ?
O1 C9 O2 126.7(10) . . ?
O1 C9 C8 121.6(11) . . ?
O2 C9 C8 111.6(9) . . ?
C11 C10 O2 109.5(7) . . ?
C16 C11 C12 118.7(8) . . ?
C16 C11 C10 121.6(9) . . ?
C12 C11 C10 119.7(8) . . ?
C13 C12 C11 121.7(8) . . ?
C12 C13 C14 119.7(8) . . ?
C15 C14 C13 119.0(8) . . ?
C15 C14 C17 121.0(7) . . ?
C13 C14 C17 120.0(8) . . ?
C14 C15 C16 120.4(8) . . ?
C11 C16 C15 120.5(9) . . ?
C18 C17 C21 116.5(7) . . ?
C18 C17 C14 122.4(7) . . ?
C21 C17 C14 121.1(7) . . ?
C19 C18 C17 120.3(7) . . ?
N1 C19 C18 122.3(8) . . ?
N1 C20 C21 121.8(8) . . ?
C20 C21 C17 120.4(8) . . ?
N1 C22 C22 108.7(7) . 3_456 ?
F1 B1 F3 113.9(12) . . ?
F1 B1 F4 106.3(14) . . ?
F3 B1 F4 107.3(10) . . ?
F1 B1 F2 110.6(11) . . ?
F3 B1 F2 113.0(13) . . ?
F4 B1 F2 105.2(10) . . ?

loop_
_geom_bond_atom_site_label_1
_geom_bond_atom_site_label_2
_geom_bond_distance
_geom_bond_site_symmetry_2
_geom_bond_publ_flag
Cd1 N2 2.288(8) . ?
Cd1 N3 2.335(9) 1_655 ?
Cd1 O2W 2.358(12) . ?
Cd1 O1W 2.419(15) . ?
Cd1 Cl1 2.603(4) 3 ?
Cd1 Cl1 2.690(3) . ?
Cl1 Cd1 2.603(4) 3 ?
O3 C30 1.409(9) . ?
O3 C29 1.421(9) . ?
O4 C37 1.416(10) . ?
O4 C36 1.432(9) . ?
O5 C28 1.384(9) . ?
O5 C43 1.473(10) . ?
O6 C44 1.389(11) . ?
O6 C45 1.407(10) . ?
O7 C46 1.181(14) . ?
O7 C47 1.393(11) . ?
O8 C23 1.362(8) 3_456 ?
O8 C48 1.418(10) . ?
N2 C33 1.318(13) . ?
N2 C32 1.367(12) . ?
N3 C39 1.305(13) . ?
N3 C40 1.336(14) . ?
N3 Cd1 2.335(9) 1_455 ?
C23 O8 1.362(8) 3_456 ?
C23 C28 1.388(10) . ?
C23 C24 1.403(10) . ?
C24 C25 1.379(10) . ?
C25 C26 1.364(11) . ?
C25 C29 1.504(11) . ?
C26 C27 1.407(11) . ?
C26 C36 1.510(11) . ?
C27 C28 1.351(10) . ?
C30 C31 1.448(12) . ?
C31 C35 1.367(12) . ?
C31 C32 1.395(13) . ?
C33 C34 1.358(14) . ?
C34 C35 1.393(14) . ?
C37 C38 1.464(12) . ?
C38 C39 1.355(12) . ?
C38 C42 1.383(12) . ?
C40 C41 1.398(15) . ?
C41 C42 1.400(14) . ?
C43 C44 1.469(12) . ?
C45 C46 1.469(16) . ?
C47 C48 1.478(12) . ?
O1 C9 1.198(11) . ?
O2 C9 1.314(12) . ?
O2 C10 1.509(11) . ?
N1 C19 1.336(10) . ?
N1 C20 1.355(11) . ?
N1 C22 1.473(10) . ?
C1 C8 1.344(13) . ?
C1 C2 1.448(13) . ?
C2 C4 1.346(13) . ?
C2 C3 1.514(14) . ?
C4 C5 1.375(13) . ?
C5 C7 1.394(13) . ?
C5 C6 1.491(14) . ?
C7 C8 1.341(13) . ?
C8 C9 1.556(13) . ?
C10 C11 1.497(12) . ?
C11 C16 1.348(12) . ?
C11 C12 1.387(12) . ?
C12 C13 1.383(11) . ?
C13 C14 1.386(11) . ?
C14 C15 1.369(11) . ?
C14 C17 1.487(10) . ?
C15 C16 1.420(12) . ?
C17 C18 1.385(10) . ?
C17 C21 1.416(11) . ?
C18 C19 1.374(10) . ?
C20 C21 1.356(11) . ?
C22 C22 1.522(15) 3_456 ?
B1 F1 1.312(16) . ?
B1 F3 1.342(15) . ?
B1 F4 1.350(15) . ?
B1 F2 1.383(15) . ?

loop_
_platon_squeeze_void_nr
_platon_squeeze_void_average_x
_platon_squeeze_void_average_y
_platon_squeeze_void_average_z
_platon_squeeze_void_volume
_platon_squeeze_void_count_electrons
_platon_squeeze_void_content
1 0.000 0.006 0.354 1331 439 ' '
